data_4089590
loop_
_publ_author_name
'Townsend, Erik M.'
'Kilyanek, Stefan M.'
'Schrock, Richard R.'
'M\"uller, Peter'
'Smith, Stacey J.'
'Hoveyda, Amir H.'

_publ_section_title
;
 Synthesis of High Oxidation State Molybdenum Imido Heteroatom-Substituted
 Alkylidene Complexes.
;
_journal_issue 16
_journal_name_full Organometallics
_journal_page_first 4612
_journal_page_last 4617
_journal_paper_doi 10.1021/om400584f
_journal_volume 32
_journal_year 2013
_chemical_formula_sum 'C55 H52 Mo N2 O S'
_chemical_formula_weight 884.99
_space_group_IT_number 14
_space_group_name_Hall '-P 2yn'
_space_group_name_H-M_alt 'P 1 21/n 1'
_symmetry_cell_setting monoclinic
_symmetry_space_group_name_H-M 'P 1 21/n 1'
_atom_sites_solution_hydrogens geom
_atom_sites_solution_primary direct
_atom_sites_solution_secondary difmap
_audit_creation_method SHELXL-97
_cell_angle_alpha 90.00
_cell_angle_beta 105.9870(10)
_cell_angle_gamma 90.00
_cell_formula_units_Z 4
_cell_length_a 14.0945(12)
_cell_length_b 20.0137(17)
_cell_length_c 16.7996(14)
_cell_measurement_reflns_used 9636
_cell_measurement_temperature 150(2)
_cell_measurement_theta_max 30.48
_cell_measurement_theta_min 2.44
_cell_volume 4555.6(7)
_computing_cell_refinement 'SAINT 7.46A (Bruker-AXS, 2011)'
_computing_data_collection 'APEX2 v2011.4.0 (Bruker-AXS, 2011)'
_computing_data_reduction 'SAINT 7.46A (Bruker-AXS, 2011)'
_computing_molecular_graphics 'Bruker SHELXTL'
_computing_publication_material 'Bruker SHELXTL'
_computing_structure_refinement 'SHELXL-97 (Sheldrick, 2008)'
_computing_structure_solution 'SHELXS-97 (Sheldrick, 2008)'
_diffrn_ambient_temperature 150(2)
_diffrn_detector_area_resol_mean 8.3
_diffrn_measured_fraction_theta_full 1.000
_diffrn_measured_fraction_theta_max 1.000
_diffrn_measurement_device_type 'Bruker Smart APEX CCD'
_diffrn_measurement_method '\f and \w scans'
_diffrn_radiation_monochromator graphite
_diffrn_radiation_source 'fine-focus sealed tube'
_diffrn_radiation_type MoK\a
_diffrn_radiation_wavelength 0.71073
_diffrn_reflns_av_R_equivalents 0.0402
_diffrn_reflns_av_sigmaI/netI 0.0213
_diffrn_reflns_limit_h_max 20
_diffrn_reflns_limit_h_min -20
_diffrn_reflns_limit_k_max 28
_diffrn_reflns_limit_k_min -28
_diffrn_reflns_limit_l_max 23
_diffrn_reflns_limit_l_min -23
_diffrn_reflns_number 127110
_diffrn_reflns_theta_full 30.49
_diffrn_reflns_theta_max 30.49
_diffrn_reflns_theta_min 1.62
_exptl_absorpt_coefficient_mu 0.375
_exptl_absorpt_correction_T_max 0.9390
_exptl_absorpt_correction_T_min 0.9187
_exptl_absorpt_correction_type multi-scan
_exptl_absorpt_process_details 'SADABS (Sheldrick, 2009)'
_exptl_crystal_colour red
_exptl_crystal_density_diffrn 1.290
_exptl_crystal_density_method 'not measured'
_exptl_crystal_description block
_exptl_crystal_F_000 1848
_exptl_crystal_size_max 0.23
_exptl_crystal_size_mid 0.20
_exptl_crystal_size_min 0.17
_refine_diff_density_max 1.141
_refine_diff_density_min -0.584
_refine_diff_density_rms 0.059
_refine_ls_extinction_method none
_refine_ls_goodness_of_fit_ref 1.031
_refine_ls_hydrogen_treatment constr
_refine_ls_matrix_type full
_refine_ls_number_parameters 568
_refine_ls_number_reflns 13885
_refine_ls_number_restraints 100
_refine_ls_restrained_S_all 1.066
_refine_ls_R_factor_all 0.0400
_refine_ls_R_factor_gt 0.0316
_refine_ls_shift/su_max 0.001
_refine_ls_shift/su_mean 0.000
_refine_ls_structure_factor_coef Fsqd
_refine_ls_weighting_details 'calc w=1/[\s^2^(Fo^2^)+(0.0355P)^2^+2.9284P] where P=(Fo^2^+2Fc^2^)/3'
_refine_ls_weighting_scheme calc
_refine_ls_wR_factor_gt 0.0773
_refine_ls_wR_factor_ref 0.0832
_reflns_number_gt 11874
_reflns_number_total 13885
_reflns_threshold_expression >2sigma(I)
_cod_data_source_file om400584f_si_001.cif
_cod_data_source_block 13004
_cod_depositor_comments
;
The following automatic conversions were performed:

data item '_symmetry_cell_setting' value 'Monoclinic' was changed to
'monoclinic' in accordance with the
/home/saulius/struct/COD-crude-data/automatic-downloads/DataCite-retrospective/ACS/depositions/lib/dictionaries/cif_core.dic
dictionary named 'cif_core.dic' version 2.4.2 last updated on
2011-04-26.

Automatic conversion script
Id: cif_fix_values 6909 2019-04-08 15:41:33Z antanas 
;
_cod_original_sg_symbol_H-M P2(1)/n
_cod_database_code 4089590

loop_
_symmetry_equiv_pos_as_xyz
'x, y, z'
'-x+1/2, y+1/2, -z+1/2'
'-x, -y, -z'
'x-1/2, -y-1/2, z-1/2'

loop_
_atom_site_label
_atom_site_type_symbol
_atom_site_fract_x
_atom_site_fract_y
_atom_site_fract_z
_atom_site_U_iso_or_equiv
_atom_site_adp_type
_atom_site_occupancy
_atom_site_symmetry_multiplicity
_atom_site_calc_flag
_atom_site_refinement_flags
_atom_site_disorder_assembly
_atom_site_disorder_group
Mo1 Mo 0.464701(9) 0.224249(6) 0.149191(7) 0.01946(4) Uani 1 1 d . . .
O1 O 0.55487(8) 0.29820(5) 0.16297(6) 0.0233(2) Uani 1 1 d . . .
N1 N 0.41625(9) 0.18267(6) 0.05613(8) 0.0229(2) Uani 1 1 d . . .
C1 C 0.34171(11) 0.25394(8) 0.16379(9) 0.0241(3) Uani 1 1 d . . .
H1 H 0.3471 0.2823 0.2102 0.029 Uiso 1 1 calc R . .
S1 S 0.22300(3) 0.23751(2) 0.10625(3) 0.02950(8) Uani 1 1 d . . .
N2 N 0.50496(10) 0.15445(6) 0.23936(8) 0.0266(3) Uani 1 1 d . . .
C2 C 0.14639(12) 0.29416(8) 0.14200(10) 0.0270(3) Uani 1 1 d . . .
C3 C 0.15683(15) 0.30524(10) 0.22478(12) 0.0399(4) Uani 1 1 d . . .
H3 H 0.2077 0.2833 0.2653 0.048 Uiso 1 1 calc R . .
C4 C 0.09326(18) 0.34838(12) 0.24896(14) 0.0516(5) Uani 1 1 d . . .
H4 H 0.1012 0.3563 0.3062 0.062 Uiso 1 1 calc R . .
C5 C 0.01836(18) 0.38010(13) 0.19053(16) 0.0545(6) Uani 1 1 d . . .
H5 H -0.0248 0.4100 0.2073 0.065 Uiso 1 1 calc R . .
C6 C 0.00691(17) 0.36784(14) 0.10757(16) 0.0586(6) Uani 1 1 d . . .
H6 H -0.0454 0.3887 0.0672 0.070 Uiso 1 1 calc R . .
C7 C 0.07106(15) 0.32521(11) 0.08237(13) 0.0439(5) Uani 1 1 d . . .
H7 H 0.0635 0.3174 0.0252 0.053 Uiso 1 1 calc R . .
C8 C 0.38003(11) 0.14550(7) -0.01598(9) 0.0236(3) Uani 1 1 d D A .
C9 C 0.36610(11) 0.17644(8) -0.09425(9) 0.0266(3) Uani 1 1 d . . .
C10 C 0.33178(14) 0.13663(10) -0.16440(11) 0.0354(4) Uani 1 1 d . . .
H10 H 0.3219 0.1560 -0.2177 0.043 Uiso 1 1 calc R . .
C11 C 0.31186(14) 0.06948(10) -0.15805(12) 0.0400(4) Uani 1 1 d . . .
H11 H 0.2887 0.0433 -0.2067 0.048 Uiso 1 1 calc R . .
C12 C 0.32546(14) 0.04043(9) -0.08164(13) 0.0403(4) Uani 1 1 d D A .
H12 H 0.3115 -0.0058 -0.0784 0.048 Uiso 1 1 calc R . .
C13 C 0.35916(13) 0.07697(8) -0.00887(11) 0.0335(4) Uani 1 1 d D . .
C14 C 0.38381(14) 0.25071(9) -0.10086(10) 0.0324(3) Uani 1 1 d D . .
H14 H 0.4441 0.2627 -0.0557 0.039 Uiso 1 1 calc R . .
C15 C 0.40192(17) 0.27115(11) -0.18324(12) 0.0437(5) Uani 1 1 d D . .
H15A H 0.4530 0.2424 -0.1946 0.066 Uiso 1 1 calc R . .
H15B H 0.4238 0.3178 -0.1801 0.066 Uiso 1 1 calc R . .
H15C H 0.3406 0.2663 -0.2278 0.066 Uiso 1 1 calc R . .
C16 C 0.29765(18) 0.29120(10) -0.08709(13) 0.0444(5) Uani 1 1 d D . .
H16A H 0.2378 0.2816 -0.1316 0.067 Uiso 1 1 calc R . .
H16B H 0.3129 0.3390 -0.0871 0.067 Uiso 1 1 calc R . .
H16C H 0.2870 0.2789 -0.0337 0.067 Uiso 1 1 calc R . .
C17 C 0.37153(18) 0.04442(10) 0.07462(13) 0.0507(5) Uani 0.762(6) 1 d PDU A 1
H17 H 0.4256 0.0689 0.1152 0.061 Uiso 0.762(6) 1 calc PR A 1
C18 C 0.2834(3) 0.0504(2) 0.1034(3) 0.0640(10) Uani 0.762(6) 1 d PDU A 1
H18A H 0.2646 0.0975 0.1035 0.096 Uiso 0.762(6) 1 calc PR A 1
H18B H 0.2969 0.0324 0.1597 0.096 Uiso 0.762(6) 1 calc PR A 1
H18C H 0.2293 0.0251 0.0665 0.096 Uiso 0.762(6) 1 calc PR A 1
C19 C 0.4060(3) -0.03034(15) 0.0738(2) 0.0579(10) Uani 0.762(6) 1 d PDU A 1
H19A H 0.4264 -0.0475 0.1306 0.087 Uiso 0.762(6) 1 calc PR A 1
H19B H 0.4617 -0.0327 0.0496 0.087 Uiso 0.762(6) 1 calc PR A 1
H19C H 0.3513 -0.0574 0.0407 0.087 Uiso 0.762(6) 1 calc PR A 1
C17A C 0.37153(18) 0.04442(10) 0.07462(13) 0.0507(5) Uani 0.238(6) 1 d PDU A 2
H17A H 0.3837 0.0842 0.1121 0.061 Uiso 0.238(6) 1 calc PR A 2
C18A C 0.2679(6) 0.0207(7) 0.0813(7) 0.055(2) Uani 0.238(6) 1 d PDU A 2
H18D H 0.2495 -0.0209 0.0500 0.083 Uiso 0.238(6) 1 calc PR A 2
H18E H 0.2185 0.0551 0.0585 0.083 Uiso 0.238(6) 1 calc PR A 2
H18F H 0.2709 0.0129 0.1395 0.083 Uiso 0.238(6) 1 calc PR A 2
C19A C 0.4518(7) 0.0023(6) 0.1147(7) 0.066(3) Uani 0.238(6) 1 d PDU A 2
H19D H 0.5141 0.0238 0.1144 0.099 Uiso 0.238(6) 1 calc PR A 2
H19E H 0.4459 -0.0405 0.0854 0.099 Uiso 0.238(6) 1 calc PR A 2
H19F H 0.4506 -0.0055 0.1720 0.099 Uiso 0.238(6) 1 calc PR A 2
C20 C 0.46633(15) 0.12883(9) 0.30143(11) 0.0355(4) Uani 1 1 d . . .
C21 C 0.52943(17) 0.08100(12) 0.34377(13) 0.0501(5) Uani 1 1 d . . .
H21 H 0.5215 0.0560 0.3896 0.060 Uiso 1 1 calc R . .
C22 C 0.60901(17) 0.07513(11) 0.30756(14) 0.0498(5) Uani 1 1 d . . .
H22 H 0.6636 0.0456 0.3246 0.060 Uiso 1 1 calc R . .
C23 C 0.59278(13) 0.11955(8) 0.24398(11) 0.0326(3) Uani 1 1 d . . .
C24 C 0.37073(17) 0.15173(11) 0.31399(13) 0.0461(5) Uani 1 1 d . . .
H24A H 0.3572 0.1268 0.3598 0.069 Uiso 1 1 calc R . .
H24B H 0.3175 0.1439 0.2633 0.069 Uiso 1 1 calc R . .
H24C H 0.3747 0.1995 0.3271 0.069 Uiso 1 1 calc R . .
C25 C 0.65227(14) 0.13338(10) 0.18497(13) 0.0401(4) Uani 1 1 d . . .
H25A H 0.7120 0.1057 0.1993 0.060 Uiso 1 1 calc R . .
H25B H 0.6709 0.1807 0.1882 0.060 Uiso 1 1 calc R . .
H25C H 0.6131 0.1228 0.1285 0.060 Uiso 1 1 calc R . .
C26 C 0.57510(10) 0.36453(7) 0.16279(8) 0.0192(2) Uani 1 1 d . . .
C27 C 0.62169(10) 0.38823(7) 0.10445(8) 0.0194(2) Uani 1 1 d . . .
C28 C 0.63429(10) 0.45767(7) 0.09797(8) 0.0200(3) Uani 1 1 d . . .
C29 C 0.60176(11) 0.50046(7) 0.15104(9) 0.0222(3) Uani 1 1 d . . .
H29 H 0.6079 0.5474 0.1453 0.027 Uiso 1 1 calc R . .
C30 C 0.56058(11) 0.47630(7) 0.21209(9) 0.0222(3) Uani 1 1 d . . .
C31 C 0.54768(10) 0.40727(7) 0.21927(9) 0.0208(3) Uani 1 1 d . . .
C32 C 0.65437(11) 0.33866(7) 0.05128(9) 0.0207(3) Uani 1 1 d . . .
C33 C 0.61666(12) 0.33903(8) -0.03443(9) 0.0272(3) Uani 1 1 d . . .
H33 H 0.5685 0.3713 -0.0602 0.033 Uiso 1 1 calc R . .
C34 C 0.64892(14) 0.29249(10) -0.08285(10) 0.0355(4) Uani 1 1 d . . .
H34 H 0.6231 0.2934 -0.1414 0.043 Uiso 1 1 calc R . .
C35 C 0.71822(15) 0.24515(10) -0.04611(12) 0.0401(4) Uani 1 1 d . . .
H35 H 0.7396 0.2133 -0.0793 0.048 Uiso 1 1 calc R . .
C36 C 0.75680(15) 0.24401(10) 0.03941(12) 0.0394(4) Uani 1 1 d . . .
H36 H 0.8048 0.2116 0.0649 0.047 Uiso 1 1 calc R . .
C37 C 0.72469(13) 0.29065(8) 0.08737(10) 0.0300(3) Uani 1 1 d . . .
H37 H 0.7511 0.2898 0.1458 0.036 Uiso 1 1 calc R . .
C38 C 0.68036(11) 0.48714(7) 0.03604(9) 0.0208(3) Uani 1 1 d . . .
C39 C 0.63590(12) 0.54128(8) -0.01241(10) 0.0261(3) Uani 1 1 d . . .
H39 H 0.5760 0.5590 -0.0058 0.031 Uiso 1 1 calc R . .
C40 C 0.67807(13) 0.56964(9) -0.07023(10) 0.0327(3) Uani 1 1 d . . .
H40 H 0.6472 0.6067 -0.1025 0.039 Uiso 1 1 calc R . .
C41 C 0.76488(14) 0.54402(9) -0.08080(11) 0.0354(4) Uani 1 1 d . . .
H41 H 0.7930 0.5628 -0.1210 0.042 Uiso 1 1 calc R . .
C42 C 0.81051(14) 0.49091(9) -0.03251(11) 0.0336(4) Uani 1 1 d . . .
H42 H 0.8706 0.4736 -0.0392 0.040 Uiso 1 1 calc R . .
C43 C 0.76905(12) 0.46278(8) 0.02572(10) 0.0271(3) Uani 1 1 d . . .
H43 H 0.8014 0.4266 0.0589 0.033 Uiso 1 1 calc R . .
C44 C 0.53185(12) 0.52443(8) 0.26946(10) 0.0255(3) Uani 1 1 d . . .
C45 C 0.45685(14) 0.57062(9) 0.23877(11) 0.0341(4) Uani 1 1 d . . .
H45 H 0.4255 0.5726 0.1810 0.041 Uiso 1 1 calc R . .
C46 C 0.42766(16) 0.61399(10) 0.29252(13) 0.0430(5) Uani 1 1 d . . .
H46 H 0.3763 0.6453 0.2712 0.052 Uiso 1 1 calc R . .
C47 C 0.47292(17) 0.61172(11) 0.37655(13) 0.0467(5) Uani 1 1 d . . .
H47 H 0.4533 0.6418 0.4128 0.056 Uiso 1 1 calc R . .
C48 C 0.54688(17) 0.56562(12) 0.40783(13) 0.0489(5) Uani 1 1 d . . .
H48 H 0.5779 0.5638 0.4657 0.059 Uiso 1 1 calc R . .
C49 C 0.57586(14) 0.52186(10) 0.35438(11) 0.0384(4) Uani 1 1 d . . .
H49 H 0.6262 0.4899 0.3762 0.046 Uiso 1 1 calc R . .
C50 C 0.50822(11) 0.37809(8) 0.28508(9) 0.0238(3) Uani 1 1 d . . .
C51 C 0.41945(12) 0.39912(8) 0.29825(10) 0.0286(3) Uani 1 1 d . . .
H51 H 0.3808 0.4322 0.2634 0.034 Uiso 1 1 calc R . .
C52 C 0.38728(15) 0.37161(10) 0.36254(11) 0.0376(4) Uani 1 1 d . . .
H52 H 0.3269 0.3862 0.3715 0.045 Uiso 1 1 calc R . .
C53 C 0.44298(17) 0.32312(11) 0.41333(11) 0.0451(5) Uani 1 1 d . . .
H53 H 0.4208 0.3045 0.4571 0.054 Uiso 1 1 calc R . .
C54 C 0.53060(16) 0.30180(12) 0.40043(12) 0.0449(5) Uani 1 1 d . . .
H54 H 0.5687 0.2685 0.4352 0.054 Uiso 1 1 calc R . .
C55 C 0.56325(13) 0.32899(9) 0.33657(10) 0.0329(3) Uani 1 1 d . . .
H55 H 0.6236 0.3140 0.3279 0.039 Uiso 1 1 calc R . .

loop_
_atom_site_aniso_label
_atom_site_aniso_U_11
_atom_site_aniso_U_22
_atom_site_aniso_U_33
_atom_site_aniso_U_23
_atom_site_aniso_U_13
_atom_site_aniso_U_12
Mo1 0.02146(6) 0.01658(6) 0.01974(6) 0.00124(4) 0.00465(4) 0.00081(4)
O1 0.0270(5) 0.0178(5) 0.0256(5) -0.0001(4) 0.0079(4) -0.0014(4)
N1 0.0225(6) 0.0217(6) 0.0237(6) -0.0004(4) 0.0048(5) 0.0004(5)
C1 0.0257(7) 0.0218(6) 0.0256(7) 0.0030(5) 0.0082(5) 0.0011(5)
S1 0.02492(19) 0.02949(19) 0.0335(2) -0.00647(15) 0.00701(15) -0.00014(14)
N2 0.0302(7) 0.0222(6) 0.0252(6) 0.0046(5) 0.0040(5) 0.0015(5)
C2 0.0236(7) 0.0251(7) 0.0342(8) 0.0015(6) 0.0111(6) 0.0001(6)
C3 0.0455(11) 0.0433(10) 0.0337(9) 0.0060(7) 0.0159(8) 0.0112(8)
C4 0.0604(14) 0.0586(13) 0.0430(11) -0.0007(10) 0.0261(10) 0.0168(11)
C5 0.0466(12) 0.0588(14) 0.0651(14) -0.0024(11) 0.0273(11) 0.0180(11)
C6 0.0400(12) 0.0737(17) 0.0592(14) 0.0022(12) 0.0089(10) 0.0274(11)
C7 0.0344(10) 0.0542(12) 0.0393(10) -0.0030(9) 0.0036(8) 0.0112(9)
C8 0.0186(6) 0.0231(7) 0.0277(7) -0.0039(5) 0.0041(5) -0.0007(5)
C9 0.0235(7) 0.0294(7) 0.0256(7) -0.0042(6) 0.0043(5) -0.0025(6)
C10 0.0339(9) 0.0419(10) 0.0281(8) -0.0094(7) 0.0046(6) -0.0034(7)
C11 0.0352(9) 0.0397(10) 0.0403(10) -0.0189(8) 0.0021(7) -0.0023(7)
C12 0.0357(10) 0.0258(8) 0.0518(11) -0.0097(7) -0.0009(8) -0.0040(7)
C13 0.0297(8) 0.0260(8) 0.0394(9) -0.0005(7) 0.0004(7) -0.0047(6)
C14 0.0382(9) 0.0322(8) 0.0233(7) -0.0001(6) 0.0026(6) -0.0106(7)
C15 0.0496(12) 0.0508(12) 0.0285(8) 0.0058(8) 0.0069(8) -0.0127(9)
C16 0.0656(14) 0.0265(8) 0.0426(10) 0.0004(7) 0.0175(10) 0.0006(9)
C17 0.0668(13) 0.0304(9) 0.0452(11) 0.0054(8) -0.0008(9) -0.0199(9)
C18 0.103(3) 0.0401(18) 0.059(2) 0.0028(16) 0.039(2) 0.0107(18)
C19 0.058(2) 0.0371(14) 0.076(2) 0.0183(15) 0.0135(17) 0.0065(13)
C17A 0.0668(13) 0.0304(9) 0.0452(11) 0.0054(8) -0.0008(9) -0.0199(9)
C18A 0.073(3) 0.060(6) 0.043(5) -0.002(5) 0.032(4) 0.008(4)
C19A 0.063(4) 0.064(6) 0.062(6) 0.019(5) 0.003(5) -0.012(4)
C20 0.0441(10) 0.0308(8) 0.0319(8) 0.0097(7) 0.0108(7) -0.0002(7)
C21 0.0552(13) 0.0470(12) 0.0465(11) 0.0267(9) 0.0113(10) 0.0081(10)
C22 0.0468(12) 0.0419(11) 0.0552(12) 0.0220(9) 0.0045(10) 0.0147(9)
C23 0.0308(8) 0.0254(8) 0.0370(8) 0.0045(6) 0.0020(7) 0.0044(6)
C24 0.0542(12) 0.0461(11) 0.0450(11) 0.0179(9) 0.0257(9) 0.0051(9)
C25 0.0327(9) 0.0349(9) 0.0526(11) 0.0059(8) 0.0118(8) 0.0086(7)
C26 0.0191(6) 0.0174(6) 0.0204(6) -0.0003(5) 0.0040(5) 0.0007(5)
C27 0.0184(6) 0.0197(6) 0.0191(6) -0.0013(5) 0.0038(5) 0.0007(5)
C28 0.0179(6) 0.0204(6) 0.0212(6) 0.0003(5) 0.0047(5) 0.0000(5)
C29 0.0218(7) 0.0184(6) 0.0264(7) -0.0009(5) 0.0068(5) 0.0006(5)
C30 0.0216(7) 0.0218(6) 0.0237(6) -0.0030(5) 0.0073(5) 0.0014(5)
C31 0.0195(6) 0.0222(6) 0.0211(6) -0.0009(5) 0.0063(5) 0.0011(5)
C32 0.0221(7) 0.0201(6) 0.0206(6) -0.0025(5) 0.0073(5) -0.0007(5)
C33 0.0279(8) 0.0313(8) 0.0219(7) -0.0021(6) 0.0059(6) 0.0025(6)
C34 0.0374(9) 0.0461(10) 0.0234(7) -0.0099(7) 0.0087(6) 0.0024(8)
C35 0.0473(11) 0.0406(10) 0.0360(9) -0.0128(8) 0.0178(8) 0.0074(8)
C36 0.0468(11) 0.0366(9) 0.0360(9) -0.0013(7) 0.0133(8) 0.0183(8)
C37 0.0353(9) 0.0308(8) 0.0233(7) -0.0002(6) 0.0072(6) 0.0108(7)
C38 0.0206(6) 0.0199(6) 0.0215(6) -0.0015(5) 0.0048(5) -0.0030(5)
C39 0.0237(7) 0.0254(7) 0.0274(7) 0.0017(6) 0.0040(6) -0.0016(6)
C40 0.0363(9) 0.0304(8) 0.0289(8) 0.0073(6) 0.0049(6) -0.0047(7)
C41 0.0420(10) 0.0377(9) 0.0295(8) 0.0014(7) 0.0150(7) -0.0115(8)
C42 0.0329(9) 0.0331(8) 0.0406(9) -0.0021(7) 0.0199(7) -0.0038(7)
C43 0.0244(7) 0.0256(7) 0.0332(8) 0.0013(6) 0.0108(6) 0.0005(6)
C44 0.0269(7) 0.0215(7) 0.0311(7) -0.0054(6) 0.0132(6) -0.0007(5)
C45 0.0427(10) 0.0294(8) 0.0353(8) 0.0029(7) 0.0193(7) 0.0092(7)
C46 0.0510(12) 0.0355(9) 0.0488(11) 0.0003(8) 0.0241(9) 0.0177(8)
C47 0.0518(12) 0.0448(11) 0.0477(11) -0.0173(9) 0.0210(9) 0.0102(9)
C48 0.0489(12) 0.0577(13) 0.0371(10) -0.0219(9) 0.0065(8) 0.0111(10)
C49 0.0328(9) 0.0430(10) 0.0364(9) -0.0157(8) 0.0045(7) 0.0089(8)
C50 0.0271(7) 0.0252(7) 0.0200(6) -0.0021(5) 0.0081(5) -0.0026(6)
C51 0.0300(8) 0.0299(8) 0.0286(7) -0.0047(6) 0.0127(6) -0.0028(6)
C52 0.0394(10) 0.0446(10) 0.0357(9) -0.0094(8) 0.0219(8) -0.0102(8)
C53 0.0557(12) 0.0572(12) 0.0271(8) 0.0029(8) 0.0192(8) -0.0149(10)
C54 0.0488(12) 0.0546(12) 0.0298(9) 0.0161(8) 0.0080(8) -0.0030(9)
C55 0.0321(8) 0.0392(9) 0.0270(7) 0.0069(7) 0.0074(6) 0.0015(7)

loop_
_atom_type_symbol
_atom_type_description
_atom_type_scat_dispersion_real
_atom_type_scat_dispersion_imag
_atom_type_scat_source
C C 0.0033 0.0016 'International Tables Vol C Tables 4.2.6.8 and 6.1.1.4'
H H 0.0000 0.0000 'International Tables Vol C Tables 4.2.6.8 and 6.1.1.4'
N N 0.0061 0.0033 'International Tables Vol C Tables 4.2.6.8 and 6.1.1.4'
O O 0.0106 0.0060 'International Tables Vol C Tables 4.2.6.8 and 6.1.1.4'
S S 0.1246 0.1234 'International Tables Vol C Tables 4.2.6.8 and 6.1.1.4'
Mo Mo -1.6832 0.6857 'International Tables Vol C Tables 4.2.6.8 and 6.1.1.4'

loop_
_geom_angle_atom_site_label_1
_geom_angle_atom_site_label_2
_geom_angle_atom_site_label_3
_geom_angle
N1 Mo1 C1 96.83(6)
N1 Mo1 O1 124.08(5)
C1 Mo1 O1 109.75(6)
N1 Mo1 N2 107.63(6)
C1 Mo1 N2 101.29(6)
O1 Mo1 N2 113.67(5)
C26 O1 Mo1 152.19(10)
C8 N1 Mo1 176.28(11)
S1 C1 Mo1 130.20(9)
S1 C1 H1 114.9
Mo1 C1 H1 114.9
C1 S1 C2 105.99(8)
C20 N2 C23 107.12(14)
C20 N2 Mo1 136.40(12)
C23 N2 Mo1 116.47(11)
C3 C2 C7 120.29(17)
C3 C2 S1 122.53(13)
C7 C2 S1 117.10(14)
C2 C3 C4 119.99(19)
C2 C3 H3 120.0
C4 C3 H3 120.0
C5 C4 C3 120.5(2)
C5 C4 H4 119.7
C3 C4 H4 119.7
C6 C5 C4 119.3(2)
C6 C5 H5 120.3
C4 C5 H5 120.3
C5 C6 C7 120.7(2)
C5 C6 H6 119.6
C7 C6 H6 119.6
C2 C7 C6 119.11(19)
C2 C7 H7 120.4
C6 C7 H7 120.4
N1 C8 C13 118.64(14)
N1 C8 C9 119.82(13)
C13 C8 C9 121.54(14)
C10 C9 C8 117.50(15)
C10 C9 C14 121.61(15)
C8 C9 C14 120.84(13)
C11 C10 C9 121.37(17)
C11 C10 H10 119.3
C9 C10 H10 119.3
C12 C11 C10 120.29(16)
C12 C11 H11 119.9
C10 C11 H11 119.9
C11 C12 C13 121.65(17)
C11 C12 H12 119.2
C13 C12 H12 119.2
C12 C13 C8 117.65(17)
C12 C13 C17 120.86(16)
C8 C13 C17 121.49(16)
C9 C14 C16 110.77(15)
C9 C14 C15 113.58(15)
C16 C14 C15 109.41(16)
C9 C14 H14 107.6
C16 C14 H14 107.6
C15 C14 H14 107.6
C14 C15 H15A 109.5
C14 C15 H15B 109.5
H15A C15 H15B 109.5
C14 C15 H15C 109.5
H15A C15 H15C 109.5
H15B C15 H15C 109.5
C14 C16 H16A 109.5
C14 C16 H16B 109.5
H16A C16 H16B 109.5
C14 C16 H16C 109.5
H16A C16 H16C 109.5
H16B C16 H16C 109.5
C18 C17 C13 112.5(2)
C18 C17 C19 111.9(2)
C13 C17 C19 111.0(2)
C18 C17 H17 107.0
C13 C17 H17 107.0
C19 C17 H17 107.0
H18D C18A H18E 109.5
H18D C18A H18F 109.5
H18E C18A H18F 109.5
H19D C19A H19E 109.5
H19D C19A H19F 109.5
H19E C19A H19F 109.5
C21 C20 N2 108.28(17)
C21 C20 C24 128.72(17)
N2 C20 C24 122.99(15)
C20 C21 C22 108.22(17)
C20 C21 H21 125.9
C22 C21 H21 125.9
C23 C22 C21 107.48(18)
C23 C22 H22 126.3
C21 C22 H22 126.3
C22 C23 N2 108.87(17)
C22 C23 C25 129.81(18)
N2 C23 C25 121.32(15)
C20 C24 H24A 109.5
C20 C24 H24B 109.5
H24A C24 H24B 109.5
C20 C24 H24C 109.5
H24A C24 H24C 109.5
H24B C24 H24C 109.5
C23 C25 H25A 109.5
C23 C25 H25B 109.5
H25A C25 H25B 109.5
C23 C25 H25C 109.5
H25A C25 H25C 109.5
H25B C25 H25C 109.5
O1 C26 C27 118.08(12)
O1 C26 C31 119.70(12)
C27 C26 C31 122.21(13)
C26 C27 C28 118.70(12)
C26 C27 C32 118.34(12)
C28 C27 C32 122.96(12)
C29 C28 C27 118.90(13)
C29 C28 C38 118.94(13)
C27 C28 C38 122.16(12)
C30 C29 C28 122.06(13)
C30 C29 H29 119.0
C28 C29 H29 119.0
C29 C30 C31 119.60(13)
C29 C30 C44 119.44(13)
C31 C30 C44 120.96(13)
C30 C31 C26 118.30(13)
C30 C31 C50 122.31(13)
C26 C31 C50 119.38(13)
C33 C32 C37 118.50(14)
C33 C32 C27 121.60(13)
C37 C32 C27 119.90(13)
C32 C33 C34 120.53(15)
C32 C33 H33 119.7
C34 C33 H33 119.7
C35 C34 C33 120.21(16)
C35 C34 H34 119.9
C33 C34 H34 119.9
C34 C35 C36 120.10(16)
C34 C35 H35 119.9
C36 C35 H35 119.9
C37 C36 C35 119.47(17)
C37 C36 H36 120.3
C35 C36 H36 120.3
C36 C37 C32 121.18(15)
C36 C37 H37 119.4
C32 C37 H37 119.4
C39 C38 C43 118.17(14)
C39 C38 C28 120.13(13)
C43 C38 C28 121.69(13)
C40 C39 C38 120.94(15)
C40 C39 H39 119.5
C38 C39 H39 119.5
C41 C40 C39 120.11(16)
C41 C40 H40 119.9
C39 C40 H40 119.9
C40 C41 C42 119.64(15)
C40 C41 H41 120.2
C42 C41 H41 120.2
C41 C42 C43 120.42(16)
C41 C42 H42 119.8
C43 C42 H42 119.8
C42 C43 C38 120.70(15)
C42 C43 H43 119.7
C38 C43 H43 119.7
C49 C44 C45 118.89(15)
C49 C44 C30 120.92(15)
C45 C44 C30 120.13(15)
C44 C45 C46 120.21(17)
C44 C45 H45 119.9
C46 C45 H45 119.9
C47 C46 C45 120.42(18)
C47 C46 H46 119.8
C45 C46 H46 119.8
C46 C47 C48 119.88(17)
C46 C47 H47 120.1
C48 C47 H47 120.1
C47 C48 C49 119.90(19)
C47 C48 H48 120.0
C49 C48 H48 120.0
C44 C49 C48 120.69(18)
C44 C49 H49 119.7
C48 C49 H49 119.7
C51 C50 C55 118.97(15)
C51 C50 C31 122.35(14)
C55 C50 C31 118.66(14)
C50 C51 C52 120.07(17)
C50 C51 H51 120.0
C52 C51 H51 120.0
C53 C52 C51 120.26(17)
C53 C52 H52 119.9
C51 C52 H52 119.9
C54 C53 C52 120.02(17)
C54 C53 H53 120.0
C52 C53 H53 120.0
C53 C54 C55 120.10(19)
C53 C54 H54 119.9
C55 C54 H54 119.9
C54 C55 C50 120.58(18)
C54 C55 H55 119.7
C50 C55 H55 119.7

loop_
_geom_bond_atom_site_label_1
_geom_bond_atom_site_label_2
_geom_bond_distance
Mo1 N1 1.7364(12)
Mo1 C1 1.9112(15)
Mo1 O1 1.9228(11)
Mo1 N2 2.0236(13)
O1 C26 1.3579(17)
N1 C8 1.3931(19)
C1 S1 1.7179(16)
C1 H1 0.9500
S1 C2 1.7803(16)
N2 C20 1.400(2)
N2 C23 1.405(2)
C2 C3 1.376(2)
C2 C7 1.390(2)
C3 C4 1.383(3)
C3 H3 0.9500
C4 C5 1.382(3)
C4 H4 0.9500
C5 C6 1.380(3)
C5 H5 0.9500
C6 C7 1.391(3)
C6 H6 0.9500
C7 H7 0.9500
C8 C13 1.415(2)
C8 C9 1.417(2)
C9 C10 1.394(2)
C9 C14 1.516(2)
C10 C11 1.383(3)
C10 H10 0.9500
C11 C12 1.374(3)
C11 H11 0.9500
C12 C13 1.391(2)
C12 H12 0.9500
C13 C17 1.512(3)
C14 C16 1.530(3)
C14 C15 1.530(2)
C14 H14 1.0000
C15 H15A 0.9800
C15 H15B 0.9800
C15 H15C 0.9800
C16 H16A 0.9800
C16 H16B 0.9800
C16 H16C 0.9800
C17 C18 1.458(4)
C17 C19 1.574(3)
C17 H17 1.0000
C18 H18A 0.9800
C18 H18B 0.9800
C18 H18C 0.9800
C19 H19A 0.9800
C19 H19B 0.9800
C19 H19C 0.9800
C18A H18D 0.9800
C18A H18E 0.9800
C18A H18F 0.9800
C19A H19D 0.9800
C19A H19E 0.9800
C19A H19F 0.9800
C20 C21 1.366(3)
C20 C24 1.492(3)
C21 C22 1.421(3)
C21 H21 0.9500
C22 C23 1.360(3)
C22 H22 0.9500
C23 C25 1.490(3)
C24 H24A 0.9800
C24 H24B 0.9800
C24 H24C 0.9800
C25 H25A 0.9800
C25 H25B 0.9800
C25 H25C 0.9800
C26 C27 1.4041(19)
C26 C31 1.4083(19)
C27 C28 1.4091(19)
C27 C32 1.4901(19)
C28 C29 1.4012(19)
C28 C38 1.4913(19)
C29 C30 1.397(2)
C29 H29 0.9500
C30 C31 1.403(2)
C30 C44 1.495(2)
C31 C50 1.487(2)
C32 C33 1.391(2)
C32 C37 1.394(2)
C33 C34 1.393(2)
C33 H33 0.9500
C34 C35 1.379(3)
C34 H34 0.9500
C35 C36 1.389(3)
C35 H35 0.9500
C36 C37 1.388(2)
C36 H36 0.9500
C37 H37 0.9500
C38 C39 1.396(2)
C38 C43 1.396(2)
C39 C40 1.392(2)
C39 H39 0.9500
C40 C41 1.382(3)
C40 H40 0.9500
C41 C42 1.384(3)
C41 H41 0.9500
C42 C43 1.389(2)
C42 H42 0.9500
C43 H43 0.9500
C44 C49 1.391(2)
C44 C45 1.392(2)
C45 C46 1.394(2)
C45 H45 0.9500
C46 C47 1.380(3)
C46 H46 0.9500
C47 C48 1.383(3)
C47 H47 0.9500
C48 C49 1.394(2)
C48 H48 0.9500
C49 H49 0.9500
C50 C51 1.394(2)
C50 C55 1.395(2)
C51 C52 1.395(2)
C51 H51 0.9500
C52 C53 1.385(3)
C52 H52 0.9500
C53 C54 1.379(3)
C53 H53 0.9500
C54 C55 1.390(2)
C54 H54 0.9500
C55 H55 0.9500
